data_1572968
loop_
_publ_author_name
'Jundullah Hanafi, Muchammad Izzuddin'
'Bastonero, Lorenzo'
'Murshed, Mohammad Mangir'
'Robben, Lars'
'Dononelli, Wilke'
'Kirsch, Andrea'
'Marzari, Nicola'
'Gesing, Thorsten M.'

_publ_section_title
;
 Synthesis, structural and spectroscopic characterization of defect-rich
 forsterite as a representative phase of Martian regolith.
;
_journal_issue 6
_journal_name_full IUCrJ
_journal_paper_doi 10.1107/S2052252524009722
_journal_volume 11
_journal_year 2024
_chemical_compound_source synthetic
_chemical_formula_analytical Mg2SiO4
_chemical_formula_structural Mg2SiO4
_chemical_formula_sum 'Mg2 O4 Si'
_chemical_formula_weight 140.691
_chemical_melting_point ?
_chemical_name_common 'magnesium silicate'
_chemical_name_mineral forsterite
_chemical_name_systematic 'magnesium silicate'
_space_group_IT_number 62
_space_group_name_Hall '-P 2c 2ab'
_space_group_name_H-M_alt 'P b n m'
_symmetry_cell_setting orthorhombic
_symmetry_Int_Tables_number 62
_symmetry_space_group_name_Hall '-P 2c 2ab'
_symmetry_space_group_name_H-M 'P b n m'
_atom_type_scat_source 'TOPAS V6.0 (Bruker AXS, Germany)'
_audit_creation_method manually
_cell_angle_alpha 90.000
_cell_angle_beta 90.000
_cell_angle_gamma 90.000
_cell_formula_units_Z 4
_cell_length_a 4.7530(1)
_cell_length_b 10.2084(2)
_cell_length_c 5.9848(1)
_cell_measurement_temperature 295(2)
_cell_volume 290.386(10)
_computing_cell_refinement 'TOPAS V6.0 (Bruker AXS, Germany)'
_computing_data_collection 'Diffrac.Suite (Bruker AXS, Germany)'
_computing_molecular_graphics 'Diamond version 4.6.8 (Crystal Impact, Germany)'
_computing_structure_refinement 'TOPAS V6.0 (Bruker AXS, Germany)'
_diffrn_ambient_temperature 295(2)
_diffrn_detector LynxEye-XET
_diffrn_measurement_device 'Bruker D8 Discover'
_diffrn_measurement_method 'reflection, Bragg-Brentano'
_diffrn_radiation_monochromator LynxEye-XET
_diffrn_radiation_polarisn_ratio 1.0
_diffrn_radiation_probe x-ray
_diffrn_radiation_source 'fine-focus sealed tube'
_diffrn_radiation_type 'Cu K\a'
_diffrn_radiation_wavelength 1.540596
_exptl_crystal_density_diffrn 3.218
_pd_calc_method 'Rietveld Refinement'
_pd_meas_2theta_range_inc 0.0149
_pd_meas_2theta_range_max 85.006
_pd_meas_2theta_range_min 5.000
_pd_meas_number_of_points 2486
_pd_proc_2theta_range_inc 0.0149
_pd_proc_2theta_range_max 85.006
_pd_proc_2theta_range_min 5.000
_pd_proc_ls_prof_wR_factor 0.1140
_pd_proc_number_of_points 2486
_refine_ls_goodness_of_fit_all 1.13
_refine_ls_R_factor_all 0.1585
_refine_ls_shift/su_max 0.0001
_cod_data_source_file lt5071.cif
_cod_data_source_block Mg2SiO4_PFO_USI_2121821136
_cod_depositor_comments
;
The following automatic conversions were performed:

data item '_chemical_melting_point' value 'not measured' was changed
to '?' -- the value is undefined or not given.

Automatic conversion script
Id: cif_fix_values 8170 2020-07-09 18:12:32Z antanas 
;
_cod_database_code 1572968
_cell_measurement_2theta_min 5.000
_cell_measurement_2theta_max 85.006
_exptl_powder_colour white
_pd_proc_ls_prof_r_expected 0.1007
_pd_proc_ls_prof_r_factor_on_p 0.0819

loop_
_space_group_symop_operation_xyz
'x, y, z '
'-x, -y, -z '
'x+1/2, -y+1/2, -z '
'-x+1/2, y+1/2, z '
'-x, -y, z+1/2 '
'x, y, -z+1/2 '
'-x+1/2, y+1/2, -z+1/2 '
'x+1/2, -y+1/2, z+1/2 '

loop_
_atom_site_label
_atom_site_type_symbol
_atom_site_symmetry_multiplicity
_atom_site_fract_x
_atom_site_fract_y
_atom_site_fract_z
_atom_site_occupancy
_atom_site_B_iso_or_equiv
Mg1 Mg+2 4 0 0 0 1 0.95(4)
Mg2 Mg+2 4 0.9929(4) 0.27775(16) 0.25 1 0.95(4)
Si1 Si+4 4 0.4268(3) 0.09397(16) 0.25 1 0.76(4)
O1 O-2 4 0.7622(5) 0.0923(3) 0.25 1 0.54(5)
O2 O-2 4 0.2202(5) 0.4501(4) 0.25 1 0.54(5)
O3 O-2 8 0.2803(4) 0.1621(2) 0.0358(4) 1 0.54(5)

loop_
_geom_angle_atom_site_label_1
_geom_angle_atom_site_label_2
_geom_angle_atom_site_label_3
_geom_angle
O3 Si1 O3 104.972(115)

loop_
_geom_bond_atom_site_label_1
_geom_bond_atom_site_label_2
_geom_bond_distance
Si1 O3 1.6162(24)
